data_2202539
loop_
_publ_author_name
'Ng, Seik Weng'

_publ_section_title
;
 Bis(diisopropylammonium) 2,6-naphthalenedicarboxylate
;
_journal_issue 7
_journal_name_full 'Acta Crystallographica Section E'
_journal_page_first o1028
_journal_page_last o1029
_journal_paper_doi 10.1107/S1600536803013862
_journal_volume 59
_journal_year 2003
_chemical_formula_moiety '2C6 H16 N 1+, C12 H6 O4 2-'
_chemical_formula_sum 'C24 H38 N2 O4'
_chemical_formula_weight 418.56
_chemical_name_systematic
;
 Bis(diisopropylammonium) 2,6-naphthalenedicarboxylate
;
_space_group_IT_number 2
_symmetry_cell_setting triclinic
_symmetry_space_group_name_Hall '-P 1'
_symmetry_space_group_name_H-M 'P -1'
_atom_sites_solution_hydrogens geom
_atom_sites_solution_primary direct
_atom_sites_solution_secondary difmap
_audit_creation_method SHELXL-97
_cell_angle_alpha 67.7490(10)
_cell_angle_beta 88.1790(10)
_cell_angle_gamma 75.3890(10)
_cell_formula_units_Z 1
_cell_length_a 7.8718(7)
_cell_length_b 8.5597(7)
_cell_length_c 10.1327(9)
_cell_measurement_reflns_used 1895
_cell_measurement_temperature 298(2)
_cell_measurement_theta_max 28.3
_cell_measurement_theta_min 2.2
_cell_volume 609.92(9)
_computing_cell_refinement SMART
_computing_data_collection 'SMART (Bruker, 2001)'
_computing_data_reduction 'SAINT (Bruker, 2001)'
_computing_molecular_graphics 'ORTEPII (Johnson, 1976)'
_computing_publication_material SHELXL97
_computing_structure_refinement 'SHELXL97 (Sheldrick, 1997)'
_computing_structure_solution 'SHELXS97 (Sheldrick, 1997)'
_diffrn_ambient_temperature 298(2)
_diffrn_measured_fraction_theta_full 0.91
_diffrn_measured_fraction_theta_max 0.91
_diffrn_measurement_device_type 'Bruker AXS area-detector diffractometer'
_diffrn_measurement_method '\f and \w scan'
_diffrn_radiation_monochromator graphite
_diffrn_radiation_source 'fine-focus sealed tube'
_diffrn_radiation_type MoK\a
_diffrn_radiation_wavelength 0.71073
_diffrn_reflns_av_R_equivalents 0.045
_diffrn_reflns_av_sigmaI/netI 0.102
_diffrn_reflns_limit_h_max 10
_diffrn_reflns_limit_h_min -10
_diffrn_reflns_limit_k_max 10
_diffrn_reflns_limit_k_min -11
_diffrn_reflns_limit_l_max 12
_diffrn_reflns_limit_l_min -12
_diffrn_reflns_number 5309
_diffrn_reflns_theta_full 28.3
_diffrn_reflns_theta_max 28.3
_diffrn_reflns_theta_min 2.2
_diffrn_standards_decay_% 0
_diffrn_standards_number 0
_exptl_absorpt_coefficient_mu 0.08
_exptl_absorpt_correction_type none
_exptl_crystal_colour Colorless
_exptl_crystal_density_diffrn 1.140
_exptl_crystal_density_method 'not measured'
_exptl_crystal_description Parallelepiped
_exptl_crystal_F_000 228
_exptl_crystal_size_max 0.30
_exptl_crystal_size_mid 0.20
_exptl_crystal_size_min 0.20
_refine_diff_density_max 0.18
_refine_diff_density_min -0.22
_refine_ls_extinction_method none
_refine_ls_goodness_of_fit_ref 0.72
_refine_ls_hydrogen_treatment mixed
_refine_ls_matrix_type full
_refine_ls_number_parameters 144
_refine_ls_number_reflns 2756
_refine_ls_number_restraints 2
_refine_ls_restrained_S_all 0.72
_refine_ls_R_factor_all 0.094
_refine_ls_R_factor_gt 0.059
_refine_ls_shift/su_max 0.001
_refine_ls_shift/su_mean <0.001
_refine_ls_structure_factor_coef Fsqd
_refine_ls_weighting_details 'calc w = 1/[\s^2^(Fo^2^)+(0.0622P)^2^] where P = (Fo^2^+2Fc^2^)/3'
_refine_ls_weighting_scheme calc
_refine_ls_wR_factor_gt 0.134
_refine_ls_wR_factor_ref 0.141
_reflns_number_gt 1084
_reflns_number_total 2756
_reflns_threshold_expression I>2\s(I)
_cod_data_source_file cm6049.cif
_cod_data_source_block I
_cod_depositor_comments
;
The following automatic conversions were performed:
'_symmetry_cell_setting' value 'Triclinic' changed to 'triclinic'
according to '/home/saulius/struct/CIF-dictionaries/cif_core.dic'
dictionary named 'cif_core.dic' version 2.4.1 from 2010-06-29.

Automatic conversion script
Id: cif_fix_enum 1527 2010-12-29 10:47:43Z saulius 

The following automatic conversions were performed:

'_symmetry_cell_setting' value 'Triclinic' changed to 'triclinic'
according to /home/saulius/struct/CIF-dictionaries/cif_core.dic
dictionary named 'cif_core.dic' version 2.4.1 from
2010-06-29.

'_exptl_absorpt_correction_type' value 'None' changed to
'none' according to
/home/saulius/struct/CIF-dictionaries/cif_core.dic dictionary named
'cif_core.dic' version 2.4.1 from 2010-06-29.

Automatic conversion script
Id: cif_fix_values 1715 2011-07-08 13:25:40Z adriana 
;
_cod_database_code 2202539
_cod_database_fobs_code 2202539

loop_
_symmetry_equiv_pos_as_xyz
'x, y, z'
'-x, -y, -z'

loop_
_atom_site_label
_atom_site_fract_x
_atom_site_fract_y
_atom_site_fract_z
_atom_site_U_iso_or_equiv
_atom_site_adp_type
_atom_site_calc_flag
_atom_site_refinement_flags
_atom_site_occupancy
_atom_site_disorder_assembly
_atom_site_disorder_group
_atom_site_type_symbol
O1 0.1618(2) 0.7424(2) 0.0754(2) 0.0718(5) Uani d . 1 . . O
O2 0.0445(2) 0.5200(2) 0.1817(2) 0.0703(5) Uani d . 1 . . O
N1 -0.0312(2) 0.7867(2) -0.1596(2) 0.0480(5) Uani d D 1 . . N
C1 0.1489(3) 0.6093(3) 0.1786(3) 0.0522(6) Uani d . 1 . . C
C2 0.2649(2) 0.5541(3) 0.3127(2) 0.0438(5) Uani d . 1 . . C
C3 0.4116(3) 0.6094(3) 0.3098(2) 0.0492(6) Uani d . 1 . . C
C4 0.5243(2) 0.5559(2) 0.4347(2) 0.0430(5) Uani d . 1 . . C
C5 0.2194(3) 0.4437(3) 0.4432(2) 0.0540(6) Uani d . 1 . . C
C6 0.3210(3) 0.3924(3) 0.5664(2) 0.0560(6) Uani d . 1 . . C
C7 0.0867(3) 0.8525(3) -0.2746(2) 0.0557(6) Uani d . 1 . . C
C8 0.1107(4) 1.0249(3) -0.2835(3) 0.0859(9) Uani d . 1 . . C
C9 0.2587(3) 0.7146(3) -0.2438(3) 0.0801(8) Uani d . 1 . . C
C10 -0.2124(3) 0.9000(3) -0.1695(2) 0.0570(6) Uani d . 1 . . C
C11 -0.3107(3) 0.9439(3) -0.3092(3) 0.0828(9) Uani d . 1 . . C
C12 -0.3063(3) 0.8026(4) -0.0440(3) 0.0890(9) Uani d . 1 . . C
H1n1 0.028 0.765 -0.077 0.038(6) Uiso d D 1 . . H
H1n2 -0.038 0.685 -0.155 0.061(7) Uiso d D 1 . . H
H3 0.4400 0.6847 0.2234 0.059 Uiso calc R 1 . . H
H5 0.1186 0.4049 0.4459 0.065 Uiso calc R 1 . . H
H6 0.2866 0.3219 0.6523 0.067 Uiso calc R 1 . . H
H7 0.0326 0.8689 -0.3663 0.067 Uiso calc R 1 . . H
H8a -0.0014 1.1096 -0.3055 0.129 Uiso calc R 1 . . H
H8b 0.1878 1.0639 -0.3572 0.129 Uiso calc R 1 . . H
H8c 0.1611 1.0113 -0.1935 0.129 Uiso calc R 1 . . H
H9a 0.2378 0.6074 -0.2402 0.120 Uiso calc R 1 . . H
H9b 0.3125 0.6961 -0.1535 0.120 Uiso calc R 1 . . H
H9c 0.3357 0.7523 -0.3179 0.120 Uiso calc R 1 . . H
H10 -0.2045 1.0086 -0.1616 0.068 Uiso calc R 1 . . H
H11a -0.2499 1.0069 -0.3867 0.124 Uiso calc R 1 . . H
H11b -0.4274 1.0147 -0.3117 0.124 Uiso calc R 1 . . H
H11c -0.3173 0.8380 -0.3184 0.124 Uiso calc R 1 . . H
H12a -0.2425 0.7780 0.0438 0.134 Uiso calc R 1 . . H
H12b -0.3125 0.6948 -0.0500 0.134 Uiso calc R 1 . . H
H12c -0.4231 0.8732 -0.0466 0.134 Uiso calc R 1 . . H

loop_
_atom_site_aniso_label
_atom_site_aniso_U_11
_atom_site_aniso_U_22
_atom_site_aniso_U_33
_atom_site_aniso_U_12
_atom_site_aniso_U_13
_atom_site_aniso_U_23
O1 0.0900(10) 0.0700(10) 0.0520(10) -0.0310(10) -0.0210(10) -0.0110(10)
O2 0.0770(10) 0.0630(10) 0.0800(10) -0.0230(10) -0.0220(10) -0.0300(10)
N1 0.0530(10) 0.0450(10) 0.0460(10) -0.0120(10) -0.0100(10) -0.0170(10)
C1 0.0550(10) 0.0500(10) 0.058(2) -0.0080(10) -0.0110(10) -0.0300(10)
C2 0.0470(10) 0.0410(10) 0.0470(10) -0.0120(10) -0.0020(10) -0.0200(10)
C3 0.0570(10) 0.0440(10) 0.0470(10) -0.0130(10) -0.0020(10) -0.0170(10)
C4 0.0440(10) 0.0410(10) 0.0470(10) -0.0120(10) 0.0020(10) -0.0190(10)
C5 0.0500(10) 0.061(2) 0.056(2) -0.0210(10) -0.0020(10) -0.0240(10)
C6 0.0580(10) 0.061(2) 0.053(2) -0.0280(10) 0.0080(10) -0.0190(10)
C7 0.0670(10) 0.0560(10) 0.0480(10) -0.0240(10) 0.0050(10) -0.0190(10)
C8 0.107(2) 0.061(2) 0.099(2) -0.042(2) 0.034(2) -0.028(2)
C9 0.072(2) 0.075(2) 0.099(2) -0.024(2) 0.026(2) -0.038(2)
C10 0.0540(10) 0.0530(10) 0.062(2) -0.0070(10) -0.0080(10) -0.0240(10)
C11 0.067(2) 0.083(2) 0.087(2) -0.0010(10) -0.025(2) -0.031(2)
C12 0.062(2) 0.116(2) 0.081(2) -0.018(2) 0.014(2) -0.033(2)

loop_
_atom_type_symbol
_atom_type_description
_atom_type_scat_dispersion_real
_atom_type_scat_dispersion_imag
_atom_type_scat_source
C C 0.0033 0.0016 'International Tables Vol C Tables 4.2.6.8 and 6.1.1.4'
H H 0.0000 0.0000 'International Tables Vol C Tables 4.2.6.8 and 6.1.1.4'
N N 0.0061 0.0033 'International Tables Vol C Tables 4.2.6.8 and 6.1.1.4'
O O 0.0106 0.0060 'International Tables Vol C Tables 4.2.6.8 and 6.1.1.4'

loop_
_geom_angle_atom_site_label_1
_geom_angle_atom_site_label_2
_geom_angle_atom_site_label_3
_geom_angle_site_symmetry_1
_geom_angle_site_symmetry_3
_geom_angle
_geom_angle_publ_flag
C7 N1 C10 . . 117.7(2) yes
O1 C1 O2 . . 125.4(2) yes
O1 C1 C2 . . 117.5(2) yes
O2 C1 C2 . . 117.1(2) yes
C3 C2 C5 . . 119.2(2) yes
C3 C2 C1 . . 121.4(2) yes
C5 C2 C1 . . 119.5(2) yes
C2 C3 C4 . . 122.1(2) yes
C6 C4 C4 2_666 2_666 119.2(2) yes
C6 C4 C3 2_666 . 123.1(2) yes
C4 C4 C3 2_666 . 117.7(2) yes
C6 C5 C2 . . 120.9(2) yes
C5 C6 C4 . 2_666 121.0(2) yes
N1 C7 C8 . . 110.9(2) yes
N1 C7 C9 . . 107.9(2) yes
C8 C7 C9 . . 112.2(2) yes
N1 C10 C11 . . 111.4(2) yes
N1 C10 C12 . . 107.5(2) yes
C11 C10 C12 . . 111.0(2) yes
C10 N1 H1n1 . . 111 no
C7 N1 H1n1 . . 105 no
C10 N1 H1n2 . . 109 no
C7 N1 H1n2 . . 109 no
H1n1 N1 H1n2 . . 105 no
C2 C3 H3 . . 119.0 no
C4 C3 H3 . . 119.0 no
C6 C5 H5 . . 119.6 no
C2 C5 H5 . . 119.6 no
C5 C6 H6 . . 119.5 no
C4 C6 H6 2_666 . 119.5 no
N1 C7 H7 . . 108.6 no
C8 C7 H7 . . 108.6 no
C9 C7 H7 . . 108.6 no
C7 C8 H8a . . 109.5 no
C7 C8 H8b . . 109.5 no
H8a C8 H8b . . 109.5 no
C7 C8 H8c . . 109.5 no
H8a C8 H8c . . 109.5 no
H8b C8 H8c . . 109.5 no
C7 C9 H9a . . 109.5 no
C7 C9 H9b . . 109.5 no
H9a C9 H9b . . 109.5 no
C7 C9 H9c . . 109.5 no
H9a C9 H9c . . 109.5 no
H9b C9 H9c . . 109.5 no
N1 C10 H10 . . 109.0 no
C11 C10 H10 . . 109.0 no
C12 C10 H10 . . 109.0 no
C10 C11 H11a . . 109.5 no
C10 C11 H11b . . 109.5 no
H11a C11 H11b . . 109.5 no
C10 C11 H11c . . 109.5 no
H11a C11 H11c . . 109.5 no
H11b C11 H11c . . 109.5 no
C10 C12 H12a . . 109.5 no
C10 C12 H12b . . 109.5 no
H12a C12 H12b . . 109.5 no
C10 C12 H12c . . 109.5 no
H12a C12 H12c . . 109.5 no
H12b C12 H12c . . 109.5 no

loop_
_geom_bond_atom_site_label_1
_geom_bond_atom_site_label_2
_geom_bond_site_symmetry_2
_geom_bond_distance
_geom_bond_publ_flag
O1 C1 . 1.245(3) yes
O2 C1 . 1.248(2) yes
N1 C7 . 1.495(3) yes
N1 C10 . 1.491(3) yes
C1 C2 . 1.509(3) yes
C2 C3 . 1.349(3) yes
C2 C5 . 1.402(3) yes
C3 C4 . 1.424(3) yes
C4 C6 2_666 1.396(3) yes
C4 C4 2_666 1.416(4) yes
C5 C6 . 1.364(3) yes
C6 C4 2_666 1.396(3) yes
C7 C8 . 1.504(3) yes
C7 C9 . 1.505(3) yes
C10 C11 . 1.505(3) yes
C10 C12 . 1.518(3) yes
N1 H1n1 . 0.90 no
N1 H1n2 . 0.87 no
C3 H3 . 0.93 no
C5 H5 . 0.93 no
C6 H6 . 0.93 no
C7 H7 . 0.98 no
C8 H8a . 0.96 no
C8 H8b . 0.96 no
C8 H8c . 0.96 no
C9 H9a . 0.96 no
C9 H9b . 0.96 no
C9 H9c . 0.96 no
C10 H10 . 0.98 no
C11 H11a . 0.96 no
C11 H11b . 0.96 no
C11 H11c . 0.96 no
C12 H12a . 0.96 no
C12 H12b . 0.96 no
C12 H12c . 0.96 no

loop_
_geom_hbond_atom_site_label_D
_geom_hbond_atom_site_label_H
_geom_hbond_atom_site_label_A
_geom_hbond_site_symmetry_A
_geom_hbond_distance_DH
_geom_hbond_distance_HA
_geom_hbond_distance_DA
_geom_hbond_angle_DHA
_geom_hbond_publ_flag
N1 H1n1 O1 . 0.90 1.82 2.716(2) 173 yes
N1 H1n2 O2 2_565 0.87 1.88 2.746(2) 169 yes

loop_
_geom_torsion_atom_site_label_1
_geom_torsion_atom_site_label_2
_geom_torsion_atom_site_label_3
_geom_torsion_atom_site_label_4
_geom_torsion_site_symmetry_4
_geom_torsion
_geom_torsion_publ_flag
O1 C1 C2 C3 . -19.8(3) no
O2 C1 C2 C3 . 161.9(2) no
O1 C1 C2 C5 . 159.9(2) no
O2 C1 C2 C5 . -18.4(3) no
C5 C2 C3 C4 . 1.5(3) no
C1 C2 C3 C4 . -178.8(2) no
C2 C3 C4 C6 2_666 178.3(2) no
C2 C3 C4 C4 2_666 -1.3(3) no
C3 C2 C5 C6 . 0.2(3) no
C1 C2 C5 C6 . -179.6(2) no
C2 C5 C6 C4 2_666 -1.9(3) no
C10 N1 C7 C8 . 58.4(3) no
C10 N1 C7 C9 . -178.4(2) no
C7 N1 C10 C11 . 56.5(3) no
C7 N1 C10 C12 . 178.3(2) no
